data_2227082
loop_
_publ_author_name
'Gholivand, Khodayar'
'Farrokhi, Ali Reza'

_publ_section_title
;
 Poly[{\m~10~-[(phosphonomethyl)iminodimethylene]diphosphonato}dithallium(I)]
;
_journal_coeditor_code SU2128
_journal_issue 8
_journal_name_full 'Acta Crystallographica Section E'
_journal_page_first m873
_journal_paper_doi 10.1107/S1600536809031006
_journal_volume 66
_journal_year 2010
_chemical_formula_iupac '[Tl2 (C3 H10 N O9 P3)]'
_chemical_formula_moiety 'C3 H10 N O9 P3 Tl2'
_chemical_formula_sum 'C3 H10 N O9 P3 Tl2'
_chemical_formula_weight 705.77
_chemical_name_systematic
;
Poly[{\m-[(phosphonomethyl)iminodimethylene]diphosphonato}dithallium(I)]
;
_space_group_IT_number 2
_symmetry_cell_setting triclinic
_symmetry_space_group_name_Hall '-P 1'
_symmetry_space_group_name_H-M 'P -1'
_atom_sites_solution_hydrogens geom
_atom_sites_solution_primary direct
_atom_sites_solution_secondary difmap
_audit_creation_method SHELXL-97
_cell_angle_alpha 81.4220(10)
_cell_angle_beta 79.0230(10)
_cell_angle_gamma 68.0850(10)
_cell_formula_units_Z 2
_cell_length_a 7.9236(6)
_cell_length_b 8.0932(6)
_cell_length_c 10.9136(8)
_cell_measurement_reflns_used 266
_cell_measurement_temperature 100(2)
_cell_measurement_theta_max 26
_cell_measurement_theta_min 3
_cell_volume 635.06(8)
_computing_cell_refinement 'SAINT (Bruker, 2007)'
_computing_data_collection 'APEX2 (Bruker, 2007)'
_computing_data_reduction 'SAINT (Bruker, 2007)'
_computing_molecular_graphics 'SHELXTL (Sheldrick, 2008)'
_computing_publication_material 'SHELXTL (Sheldrick, 2008)'
_computing_structure_refinement 'SHELXL97 (Sheldrick, 2008)'
_computing_structure_solution 'SHELXS97 (Sheldrick, 2008)'
_diffrn_ambient_temperature 100(2)
_diffrn_measured_fraction_theta_full 0.990
_diffrn_measured_fraction_theta_max 0.990
_diffrn_measurement_device_type 'Bruker APEXII CCD area-detector'
_diffrn_measurement_method \w
_diffrn_radiation_monochromator graphite
_diffrn_radiation_type MoK\a
_diffrn_radiation_wavelength 0.71073
_diffrn_reflns_av_R_equivalents 0.0285
_diffrn_reflns_av_sigmaI/netI 0.0362
_diffrn_reflns_limit_h_max 10
_diffrn_reflns_limit_h_min -10
_diffrn_reflns_limit_k_max 10
_diffrn_reflns_limit_k_min -10
_diffrn_reflns_limit_l_max 13
_diffrn_reflns_limit_l_min -13
_diffrn_reflns_number 6627
_diffrn_reflns_theta_full 26.99
_diffrn_reflns_theta_max 26.99
_diffrn_reflns_theta_min 1.91
_diffrn_standards_decay_% 0
_diffrn_standards_number 0
_exptl_absorpt_coefficient_mu 25.756
_exptl_absorpt_correction_T_max 0.183
_exptl_absorpt_correction_T_min 0.104
_exptl_absorpt_correction_type numerical
_exptl_absorpt_process_details '(XPREP; Bruker, 2007)'
_exptl_crystal_colour colorless
_exptl_crystal_density_diffrn 3.691
_exptl_crystal_density_method 'not measured'
_exptl_crystal_description prism
_exptl_crystal_F_000 628
_exptl_crystal_size_max 0.16
_exptl_crystal_size_mid 0.14
_exptl_crystal_size_min 0.10
_refine_diff_density_max 1.718
_refine_diff_density_min -1.826
_refine_ls_extinction_method none
_refine_ls_goodness_of_fit_ref 1.052
_refine_ls_hydrogen_treatment constr
_refine_ls_matrix_type full
_refine_ls_number_parameters 163
_refine_ls_number_reflns 2744
_refine_ls_number_restraints 12
_refine_ls_restrained_S_all 1.078
_refine_ls_R_factor_all 0.0297
_refine_ls_R_factor_gt 0.0248
_refine_ls_shift/su_max 0.003
_refine_ls_shift/su_mean 0.000
_refine_ls_structure_factor_coef Fsqd
_refine_ls_weighting_details 'calc w=1/[\s^2^(Fo^2^)+(0.0225P)^2^+1.1040P] where P=(Fo^2^+2Fc^2^)/3'
_refine_ls_weighting_scheme calc
_refine_ls_wR_factor_gt 0.0534
_refine_ls_wR_factor_ref 0.0552
_reflns_number_gt 2437
_reflns_number_total 2744
_reflns_threshold_expression I>2\s(I)
_cod_data_source_file su2128.cif
_cod_data_source_block I
_cod_database_code 2227082
_cod_database_fobs_code 2227082

loop_
_symmetry_equiv_pos_as_xyz
'x, y, z'
'-x, -y, -z'

loop_
_atom_site_type_symbol
_atom_site_label
_atom_site_fract_x
_atom_site_fract_y
_atom_site_fract_z
_atom_site_U_iso_or_equiv
_atom_site_adp_type
_atom_site_calc_flag
_atom_site_refinement_flags
_atom_site_occupancy
_atom_site_disorder_assembly
_atom_site_disorder_group
Tl Tl1 0.29076(3) -0.05875(3) 0.25484(2) 0.01064(7) Uani d . 1 . .
Tl Tl2 0.23248(3) 0.24843(3) 0.54672(2) 0.01703(8) Uani d . 1 . .
P P1 0.7521(3) 0.2462(3) 0.42352(16) 0.0201(4) Uani d . 1 . .
P P2 0.7554(2) -0.0669(2) 0.10302(14) 0.0090(3) Uani d . 1 . .
P P3 0.2557(2) 0.4329(2) 0.20298(14) 0.0091(3) Uani d . 1 . .
O O1 0.6684(8) 0.4387(7) 0.4597(5) 0.0331(13) Uani d U 1 . .
H H1O 0.5753 0.4894 0.5072 0.040 Uiso d PR 0.50 . .
O O2 0.9424(7) 0.1622(8) 0.4631(5) 0.0311(12) Uani d U 1 . .
H H2O 0.9828 0.0586 0.4936 0.037 Uiso d PR 0.50 . .
O O3 0.6291(6) 0.1391(5) 0.4655(4) 0.0119(9) Uani d . 1 . .
O O4 0.7469(6) -0.1263(6) -0.0199(4) 0.0148(9) Uani d . 1 . .
O O5 0.6365(6) -0.1126(6) 0.2173(4) 0.0151(9) Uani d . 1 . .
O O6 0.9564(6) -0.1194(5) 0.1274(4) 0.0129(9) Uani d . 1 . .
H H6O 1.0047 -0.2157 0.1660 0.015 Uiso d R 1 . .
O O7 0.2360(6) 0.4303(6) 0.0624(4) 0.0145(9) Uani d . 1 . .
H H7O 0.2418 0.3313 0.0485 0.017 Uiso d R 1 . .
O O8 0.2641(6) 0.2594(5) 0.2794(4) 0.0108(8) Uani d . 1 . .
O O9 0.1203(6) 0.6039(6) 0.2530(4) 0.0141(9) Uani d . 1 . .
N N1 0.6274(7) 0.2583(6) 0.2032(4) 0.0086(10) Uani d . 1 . .
H H1N 0.5590 0.2094 0.2560 0.010 Uiso d R 1 . .
C C1 0.7944(8) 0.2553(8) 0.2523(6) 0.0116(12) Uani d . 1 . .
H H1A 0.8225 0.3638 0.2177 0.014 Uiso calc R 1 . .
H H1B 0.9018 0.1497 0.2251 0.014 Uiso calc R 1 . .
C C2 0.6768(8) 0.1763(8) 0.0791(5) 0.0089(11) Uani d . 1 . .
H H2A 0.7749 0.2130 0.0257 0.011 Uiso calc R 1 . .
H H2B 0.5677 0.2209 0.0351 0.011 Uiso calc R 1 . .
C C3 0.4836(8) 0.4433(8) 0.1986(6) 0.0111(12) Uani d . 1 . .
H H3A 0.5140 0.5133 0.1209 0.013 Uiso calc R 1 . .
H H3B 0.4828 0.5047 0.2708 0.013 Uiso calc R 1 . .

loop_
_atom_site_aniso_label
_atom_site_aniso_U_11
_atom_site_aniso_U_22
_atom_site_aniso_U_33
_atom_site_aniso_U_12
_atom_site_aniso_U_13
_atom_site_aniso_U_23
Tl1 0.00946(12) 0.01138(12) 0.01117(12) -0.00463(9) -0.00049(9) -0.00006(9)
Tl2 0.01643(14) 0.01862(14) 0.00967(13) -0.00101(10) 0.00066(10) 0.00088(10)
P1 0.0291(10) 0.0340(10) 0.0090(8) -0.0260(9) -0.0018(7) 0.0005(7)
P2 0.0088(7) 0.0092(7) 0.0072(7) -0.0023(6) 0.0003(6) 0.0001(6)
P3 0.0081(7) 0.0095(7) 0.0080(7) -0.0021(6) 0.0001(6) 0.0003(6)
O1 0.048(3) 0.031(2) 0.028(2) -0.026(2) 0.006(2) -0.0084(19)
O2 0.023(2) 0.051(3) 0.027(2) -0.0233(19) -0.0095(18) 0.0074(19)
O3 0.011(2) 0.012(2) 0.013(2) -0.0062(17) -0.0001(18) 0.0018(17)
O4 0.023(2) 0.010(2) 0.011(2) -0.0034(18) -0.0045(19) -0.0010(17)
O5 0.010(2) 0.020(2) 0.011(2) -0.0038(18) 0.0011(18) 0.0028(18)
O6 0.010(2) 0.010(2) 0.015(2) -0.0028(17) -0.0031(18) 0.0090(17)
O7 0.020(2) 0.012(2) 0.011(2) -0.0045(19) -0.0062(19) 0.0013(17)
O8 0.010(2) 0.009(2) 0.012(2) -0.0033(17) 0.0013(17) -0.0001(16)
O9 0.011(2) 0.013(2) 0.014(2) 0.0010(18) -0.0017(18) -0.0027(18)
N1 0.009(2) 0.011(2) 0.007(2) -0.005(2) 0.0031(19) -0.0031(19)
C1 0.009(3) 0.016(3) 0.014(3) -0.007(2) -0.001(2) -0.004(2)
C2 0.006(3) 0.011(3) 0.007(3) -0.001(2) 0.002(2) -0.001(2)
C3 0.010(3) 0.012(3) 0.009(3) -0.003(2) 0.004(2) -0.006(2)

loop_
_atom_type_symbol
_atom_type_description
_atom_type_scat_dispersion_real
_atom_type_scat_dispersion_imag
_atom_type_scat_source
C C 0.0033 0.0016 'International Tables Vol C Tables 4.2.6.8 and 6.1.1.4'
N N 0.0061 0.0033 'International Tables Vol C Tables 4.2.6.8 and 6.1.1.4'
O O 0.0106 0.0060 'International Tables Vol C Tables 4.2.6.8 and 6.1.1.4'
P P 0.1023 0.0942 'International Tables Vol C Tables 4.2.6.8 and 6.1.1.4'
Tl Tl -2.8358 9.6688 'International Tables Vol C Tables 4.2.6.8 and 6.1.1.4'
H H 0.0000 0.0000 'International Tables Vol C Tables 4.2.6.8 and 6.1.1.4'

loop_
_geom_angle_atom_site_label_1
_geom_angle_atom_site_label_2
_geom_angle_atom_site_label_3
_geom_angle_site_symmetry_1
_geom_angle_site_symmetry_3
_geom_angle
_geom_angle_publ_flag
O8 Tl1 O5 . . 82.65(14) ?
O8 Tl1 O4 . 2_655 73.72(13) ?
O5 Tl1 O4 . 2_655 90.64(13) ?
O8 Tl1 O3 . 2_656 84.83(12) ?
O5 Tl1 O3 . 2_656 80.14(12) ?
O4 Tl1 O3 2_655 2_656 157.62(11) ?
O8 Tl1 Tl2 . . 42.43(9) ?
O5 Tl1 Tl2 . . 88.38(10) ?
O4 Tl1 Tl2 2_655 . 115.70(8) ?
O3 Tl1 Tl2 2_656 . 44.31(7) ?
O5 Tl2 O8 2_656 . 153.26(12) ?
O5 Tl2 O1 2_656 2_666 90.93(14) ?
O8 Tl2 O1 . 2_666 94.48(13) ?
O5 Tl2 O3 2_656 . 79.76(12) ?
O8 Tl2 O3 . . 76.90(12) ?
O1 Tl2 O3 2_666 . 72.87(14) ?
O5 Tl2 O3 2_656 2_656 76.88(12) ?
O8 Tl2 O3 . 2_656 84.01(11) ?
O1 Tl2 O3 2_666 2_656 145.49(14) ?
O3 Tl2 O3 . 2_656 73.23(13) ?
O5 Tl2 O2 2_656 1_455 123.69(14) ?
O8 Tl2 O2 . 1_455 66.41(13) ?
O1 Tl2 O2 2_666 1_455 137.28(16) ?
O3 Tl2 O2 . 1_455 132.04(14) ?
O3 Tl2 O2 2_656 1_455 73.22(14) ?
O5 Tl2 O9 2_656 2_566 76.06(12) ?
O8 Tl2 O9 . 2_566 129.64(11) ?
O1 Tl2 O9 2_666 2_566 92.73(14) ?
O3 Tl2 O9 . 2_566 151.59(11) ?
O3 Tl2 O9 2_656 2_566 114.72(11) ?
O2 Tl2 O9 1_455 2_566 74.91(13) ?
O5 Tl2 Tl1 2_656 . 125.55(9) ?
O8 Tl2 Tl1 . . 36.90(8) ?
O1 Tl2 Tl1 2_666 . 129.09(10) ?
O3 Tl2 Tl1 . . 79.78(8) ?
O3 Tl2 Tl1 2_656 . 48.95(8) ?
O2 Tl2 Tl1 1_455 . 52.33(11) ?
O9 Tl2 Tl1 2_566 . 126.82(8) ?
O3 P1 O2 . . 115.2(3) ?
O3 P1 O1 . . 114.5(3) ?
O2 P1 O1 . . 108.2(3) ?
O3 P1 C1 . . 106.0(3) ?
O2 P1 C1 . . 104.8(3) ?
O1 P1 C1 . . 107.4(3) ?
O5 P2 O4 . . 117.4(3) ?
O5 P2 O6 . . 111.2(2) ?
O4 P2 O6 . . 112.0(3) ?
O5 P2 C2 . . 106.8(3) ?
O4 P2 C2 . . 104.8(3) ?
O6 P2 C2 . . 103.2(3) ?
O9 P3 O8 . . 118.1(3) ?
O9 P3 O7 . . 109.6(2) ?
O8 P3 O7 . . 112.4(2) ?
O9 P3 C3 . . 105.9(3) ?
O8 P3 C3 . . 104.2(3) ?
O7 P3 C3 . . 105.6(3) ?
P1 O1 Tl2 . 2_666 140.5(3) ?
P1 O1 H1O . . 131.2 ?
Tl2 O1 H1O 2_666 . 87.0 ?
P1 O2 Tl2 . 1_655 142.9(3) ?
P1 O2 H2O . . 122.8 ?
Tl2 O2 H2O 1_655 . 91.4 ?
P1 O3 Tl2 . . 131.5(2) ?
P1 O3 Tl2 . 2_656 121.5(2) ?
Tl2 O3 Tl2 . 2_656 106.77(13) ?
P1 O3 Tl1 . 2_656 95.14(19) ?
Tl2 O3 Tl1 . 2_656 91.85(11) ?
Tl2 O3 Tl1 2_656 2_656 86.74(11) ?
P2 O4 Tl1 . 2_655 130.9(2) ?
P2 O5 Tl1 . . 130.2(2) ?
P2 O5 Tl2 . 2_656 122.6(2) ?
Tl1 O5 Tl2 . 2_656 106.85(15) ?
P2 O6 H6O . . 119.1 ?
P3 O7 H7O . . 111.0 ?
P3 O8 Tl1 . . 141.1(2) ?
P3 O8 Tl2 . . 118.2(2) ?
Tl1 O8 Tl2 . . 100.67(13) ?
P3 O9 Tl2 . 2_566 141.9(3) ?
C3 N1 C1 . . 111.4(4) ?
C3 N1 C2 . . 112.6(4) ?
C1 N1 C2 . . 112.4(4) ?
C3 N1 H1N . . 95.5 ?
C1 N1 H1N . . 113.9 ?
C2 N1 H1N . . 109.9 ?
N1 C1 P1 . . 110.2(4) ?
N1 C1 H1A . . 109.6 ?
P1 C1 H1A . . 109.6 ?
N1 C1 H1B . . 109.6 ?
P1 C1 H1B . . 109.6 ?
H1A C1 H1B . . 108.1 ?
N1 C2 P2 . . 110.9(4) ?
N1 C2 H2A . . 109.5 ?
P2 C2 H2A . . 109.5 ?
N1 C2 H2B . . 109.5 ?
P2 C2 H2B . . 109.5 ?
H2A C2 H2B . . 108.1 ?
N1 C3 P3 . . 110.7(4) ?
N1 C3 H3A . . 109.5 ?
P3 C3 H3A . . 109.5 ?
N1 C3 H3B . . 109.5 ?
P3 C3 H3B . . 109.5 ?
H3A C3 H3B . . 108.1 ?

loop_
_geom_bond_atom_site_label_1
_geom_bond_atom_site_label_2
_geom_bond_site_symmetry_2
_geom_bond_distance
_geom_bond_publ_flag
Tl1 O8 . 2.555(4) ?
Tl1 O5 . 2.569(4) ?
Tl1 O4 2_655 2.778(4) ?
Tl1 O3 2_656 3.159(4) ?
Tl2 O5 2_656 2.870(4) ?
Tl2 O8 . 2.871(4) ?
Tl2 O1 2_666 2.906(5) ?
Tl2 O3 . 2.922(4) ?
Tl2 O3 2_656 2.926(4) ?
Tl2 O2 1_455 2.965(5) ?
Tl2 O9 2_566 3.159(4) ?
P1 O3 . 1.501(4) ?
P1 O2 . 1.522(5) ?
P1 O1 . 1.529(6) ?
P1 C1 . 1.829(6) ?
P2 O5 . 1.502(5) ?
P2 O4 . 1.512(4) ?
P2 O6 . 1.552(4) ?
P2 C2 . 1.823(6) ?
P3 O9 . 1.503(4) ?
P3 O8 . 1.507(4) ?
P3 O7 . 1.576(4) ?
P3 C3 . 1.830(6) ?
O1 Tl2 2_666 2.906(5) ?
O1 H1O . 0.8200 ?
O2 Tl2 1_655 2.965(5) ?
O2 H2O . 0.8201 ?
O3 Tl2 2_656 2.926(4) ?
O3 Tl1 2_656 3.159(4) ?
O4 Tl1 2_655 2.778(4) ?
O5 Tl2 2_656 2.870(4) ?
O6 H6O . 0.8200 ?
O7 H7O . 0.8201 ?
O9 Tl2 2_566 3.159(4) ?
N1 C3 . 1.506(7) ?
N1 C1 . 1.510(7) ?
N1 C2 . 1.517(7) ?
N1 H1N . 0.8699 ?
C1 H1A . 0.9900 ?
C1 H1B . 0.9900 ?
C2 H2A . 0.9900 ?
C2 H2B . 0.9900 ?
C3 H3A . 0.9900 ?
C3 H3B . 0.9900 ?

loop_
_geom_hbond_atom_site_label_D
_geom_hbond_atom_site_label_H
_geom_hbond_atom_site_label_A
_geom_hbond_site_symmetry_A
_geom_hbond_distance_DH
_geom_hbond_distance_HA
_geom_hbond_distance_DA
_geom_hbond_angle_DHA
_geom_hbond_publ_flag
N1 H1N O3 1_555 0.87 2.39 2.882(5) 116 y
N1 H1N O5 1_555 0.87 2.53 2.957(6) 111 y
N1 H1N O8 1_555 0.87 2.19 2.837(7) 131 y
O1 H1O O1 2_666 0.82 1.78 2.504(8) 147 y
O2 H2O O2 2_756 0.82 1.68 2.497(7) 171 y
O6 H6O O9 1_645 0.82 1.67 2.484(6) 171 y
O7 H7O O4 2_655 0.82 1.70 2.521(6) 180 y

loop_
_geom_torsion_atom_site_label_1
_geom_torsion_atom_site_label_2
_geom_torsion_atom_site_label_3
_geom_torsion_atom_site_label_4
_geom_torsion_site_symmetry_1
_geom_torsion_site_symmetry_2
_geom_torsion_site_symmetry_3
_geom_torsion_site_symmetry_4
_geom_torsion
_geom_torsion_publ_flag
O8 Tl1 Tl2 O5 . . . 2_656 -151.22(18) ?
O5 Tl1 Tl2 O5 . . . 2_656 -70.36(17) ?
O4 Tl1 Tl2 O5 2_655 . . 2_656 -160.29(15) ?
O3 Tl1 Tl2 O5 2_656 . . 2_656 7.15(15) ?
O5 Tl1 Tl2 O8 . . . . 80.86(17) ?
O4 Tl1 Tl2 O8 2_655 . . . -9.07(17) ?
O3 Tl1 Tl2 O8 2_656 . . . 158.37(18) ?
O8 Tl1 Tl2 O1 . . . 2_666 -23.9(2) ?
O5 Tl1 Tl2 O1 . . . 2_666 56.95(18) ?
O4 Tl1 Tl2 O1 2_655 . . 2_666 -32.99(19) ?
O3 Tl1 Tl2 O1 2_656 . . 2_666 134.46(19) ?
O8 Tl1 Tl2 O3 . . . . -81.77(16) ?
O5 Tl1 Tl2 O3 . . . . -0.90(12) ?
O4 Tl1 Tl2 O3 2_655 . . . -90.84(13) ?
O3 Tl1 Tl2 O3 2_656 . . . 76.60(15) ?
O8 Tl1 Tl2 O3 . . . 2_656 -158.37(18) ?
O5 Tl1 Tl2 O3 . . . 2_656 -77.51(15) ?
O4 Tl1 Tl2 O3 2_655 . . 2_656 -167.44(15) ?
O8 Tl1 Tl2 O2 . . . 1_455 100.75(19) ?
O5 Tl1 Tl2 O2 . . . 1_455 -178.39(16) ?
O4 Tl1 Tl2 O2 2_655 . . 1_455 91.67(17) ?
O3 Tl1 Tl2 O2 2_656 . . 1_455 -100.88(17) ?
O8 Tl1 Tl2 O9 . . . 2_566 109.29(17) ?
O5 Tl1 Tl2 O9 . . . 2_566 -169.85(14) ?
O4 Tl1 Tl2 O9 2_655 . . 2_566 100.22(15) ?
O3 Tl1 Tl2 O9 2_656 . . 2_566 -92.34(15) ?
O3 P1 O1 Tl2 . . . 2_666 173.5(4) ?
O2 P1 O1 Tl2 . . . 2_666 43.6(5) ?
C1 P1 O1 Tl2 . . . 2_666 -69.0(5) ?
O3 P1 O2 Tl2 . . . 1_655 -143.4(4) ?
O1 P1 O2 Tl2 . . . 1_655 -13.9(6) ?
C1 P1 O2 Tl2 . . . 1_655 100.4(5) ?
O2 P1 O3 Tl2 . . . . 144.1(3) ?
O1 P1 O3 Tl2 . . . . 17.7(4) ?
C1 P1 O3 Tl2 . . . . -100.5(3) ?
O2 P1 O3 Tl2 . . . 2_656 -42.3(4) ?
O1 P1 O3 Tl2 . . . 2_656 -168.6(3) ?
C1 P1 O3 Tl2 . . . 2_656 73.1(3) ?
O2 P1 O3 Tl1 . . . 2_656 47.0(3) ?
O1 P1 O3 Tl1 . . . 2_656 -79.3(3) ?
C1 P1 O3 Tl1 . . . 2_656 162.5(2) ?
O5 Tl2 O3 P1 2_656 . . . -106.4(3) ?
O8 Tl2 O3 P1 . . . . 86.7(3) ?
O1 Tl2 O3 P1 2_666 . . . -12.2(3) ?
O3 Tl2 O3 P1 2_656 . . . 174.3(4) ?
O2 Tl2 O3 P1 1_455 . . . 127.0(3) ?
O9 Tl2 O3 P1 2_566 . . . -74.5(4) ?
Tl1 Tl2 O3 P1 . . . . 124.3(3) ?
O5 Tl2 O3 Tl2 2_656 . . 2_656 79.25(14) ?
O8 Tl2 O3 Tl2 . . . 2_656 -87.61(13) ?
O1 Tl2 O3 Tl2 2_666 . . 2_656 173.44(17) ?
O3 Tl2 O3 Tl2 2_656 . . 2_656 0.0 ?
O2 Tl2 O3 Tl2 1_455 . . 2_656 -47.3(2) ?
O9 Tl2 O3 Tl2 2_566 . . 2_656 111.2(2) ?
Tl1 Tl2 O3 Tl2 . . . 2_656 -50.01(10) ?
O5 Tl2 O3 Tl1 2_656 . . 2_656 -7.90(11) ?
O8 Tl2 O3 Tl1 . . . 2_656 -174.76(12) ?
O1 Tl2 O3 Tl1 2_666 . . 2_656 86.28(14) ?
O3 Tl2 O3 Tl1 2_656 . . 2_656 -87.15(13) ?
O2 Tl2 O3 Tl1 1_455 . . 2_656 -134.49(15) ?
O9 Tl2 O3 Tl1 2_566 . . 2_656 24.0(3) ?
Tl1 Tl2 O3 Tl1 . . . 2_656 -137.17(9) ?
O5 P2 O4 Tl1 . . . 2_655 132.5(3) ?
O6 P2 O4 Tl1 . . . 2_655 -97.0(3) ?
C2 P2 O4 Tl1 . . . 2_655 14.2(4) ?
O4 P2 O5 Tl1 . . . . -51.5(4) ?
O6 P2 O5 Tl1 . . . . 177.6(3) ?
C2 P2 O5 Tl1 . . . . 65.7(4) ?
O4 P2 O5 Tl2 . . . 2_656 136.2(3) ?
O6 P2 O5 Tl2 . . . 2_656 5.3(3) ?
C2 P2 O5 Tl2 . . . 2_656 -106.6(3) ?
O8 Tl1 O5 P2 . . . . -77.8(3) ?
O4 Tl1 O5 P2 2_655 . . . -4.3(3) ?
O3 Tl1 O5 P2 2_656 . . . -163.8(3) ?
Tl2 Tl1 O5 P2 . . . . -120.0(3) ?
O8 Tl1 O5 Tl2 . . . 2_656 95.39(16) ?
O4 Tl1 O5 Tl2 2_655 . . 2_656 168.88(15) ?
O3 Tl1 O5 Tl2 2_656 . . 2_656 9.39(13) ?
Tl2 Tl1 O5 Tl2 . . . 2_656 53.19(12) ?
O9 P3 O8 Tl1 . . . . 137.8(3) ?
O7 P3 O8 Tl1 . . . . 8.7(5) ?
C3 P3 O8 Tl1 . . . . -105.1(4) ?
O9 P3 O8 Tl2 . . . . -39.7(3) ?
O7 P3 O8 Tl2 . . . . -168.8(2) ?
C3 P3 O8 Tl2 . . . . 77.3(3) ?
O5 Tl1 O8 P3 . . . . 86.5(4) ?
O4 Tl1 O8 P3 2_655 . . . -6.3(4) ?
O3 Tl1 O8 P3 2_656 . . . 167.2(4) ?
Tl2 Tl1 O8 P3 . . . . -177.8(5) ?
O5 Tl1 O8 Tl2 . . . . -95.68(14) ?
O4 Tl1 O8 Tl2 2_655 . . . 171.49(16) ?
O3 Tl1 O8 Tl2 2_656 . . . -14.98(12) ?
O5 Tl2 O8 P3 2_656 . . . -121.0(3) ?
O1 Tl2 O8 P3 2_666 . . . -20.0(3) ?
O3 Tl2 O8 P3 . . . . -91.2(2) ?
O3 Tl2 O8 P3 2_656 . . . -165.3(3) ?
O2 Tl2 O8 P3 1_455 . . . 120.4(3) ?
O9 Tl2 O8 P3 2_566 . . . 77.3(3) ?
Tl1 Tl2 O8 P3 . . . . 178.4(3) ?
O5 Tl2 O8 Tl1 2_656 . . . 60.5(3) ?
O1 Tl2 O8 Tl1 2_666 . . . 161.60(16) ?
O3 Tl2 O8 Tl1 . . . . 90.36(14) ?
O3 Tl2 O8 Tl1 2_656 . . . 16.23(13) ?
O2 Tl2 O8 Tl1 1_455 . . . -58.05(16) ?
O9 Tl2 O8 Tl1 2_566 . . . -101.10(16) ?
O8 P3 O9 Tl2 . . . 2_566 -15.8(5) ?
O7 P3 O9 Tl2 . . . 2_566 114.7(4) ?
C3 P3 O9 Tl2 . . . 2_566 -131.9(4) ?
C3 N1 C1 P1 . . . . 80.8(5) ?
C2 N1 C1 P1 . . . . -151.7(4) ?
O3 P1 C1 N1 . . . . 33.2(5) ?
O2 P1 C1 N1 . . . . 155.5(4) ?
O1 P1 C1 N1 . . . . -89.7(5) ?
C3 N1 C2 P2 . . . . -152.4(4) ?
C1 N1 C2 P2 . . . . 80.8(5) ?
O5 P2 C2 N1 . . . . 39.1(4) ?
O4 P2 C2 N1 . . . . 164.3(4) ?
O6 P2 C2 N1 . . . . -78.3(4) ?
C1 N1 C3 P3 . . . . -156.6(4) ?
C2 N1 C3 P3 . . . . 76.0(5) ?
O9 P3 C3 N1 . . . . 156.2(4) ?
O8 P3 C3 N1 . . . . 31.0(4) ?
O7 P3 C3 N1 . . . . -87.6(4) ?
